data_8000137
loop_
_publ_author_name
'Sekiguchi, Yumiko'
'Takayama, Satoshi'
'Gotanda, Takeshi'
'Sano, Kenji'

_publ_section_title
;
 Molecular Structures of the Coloring Species of a Leuco Dye with Phenolic
 Color Developers
;
_journal_issue 8
_journal_name_full 'Chemistry Letters'
_journal_page_first 1010
_journal_paper_doi 10.1246/cl.2007.1010
_journal_volume 36
_journal_year 2007
_chemical_formula_moiety 'C37 H40 N2 O8 '
_chemical_formula_sum 'C37 H40 N2 O8'
_chemical_formula_weight 640.73
_space_group_IT_number 2
_symmetry_cell_setting triclinic
_symmetry_Int_Tables_number 2
_symmetry_space_group_name_Hall '-P 1'
_symmetry_space_group_name_H-M 'P -1'
_cell_angle_alpha 85.808(5)
_cell_angle_beta 87.215(6)
_cell_angle_gamma 81.942(6)
_cell_formula_units_Z 2
_cell_length_a 11.4829(10)
_cell_length_b 11.8021(9)
_cell_length_c 12.4820(10)
_cell_measurement_reflns_used 17120
_cell_measurement_temperature 293.1
_cell_measurement_theta_max 71.6
_cell_measurement_theta_min 3.6
_cell_volume 1669.1(2)
_computing_cell_refinement PROCESS-AUTO
_computing_data_collection PROCESS-AUTO
_computing_data_reduction CrystalStructure
_computing_publication_material 'CrystalStructure 3.8'
_computing_structure_refinement CRYSTALS
_computing_structure_solution SIR92
_diffrn_detector_area_resol_mean 10.00
_diffrn_measured_fraction_theta_full 0.957
_diffrn_measured_fraction_theta_max 0.957
_diffrn_measurement_device_type 'Rigaku RAXIS-RAPID'
_diffrn_measurement_method \w
_diffrn_radiation_type 'Cu K\a'
_diffrn_radiation_wavelength 1.54187
_diffrn_reflns_av_R_equivalents 0.020
_diffrn_reflns_limit_h_max 13
_diffrn_reflns_limit_h_min -13
_diffrn_reflns_limit_k_max 14
_diffrn_reflns_limit_k_min -14
_diffrn_reflns_limit_l_max 15
_diffrn_reflns_limit_l_min -15
_diffrn_reflns_number 19532
_diffrn_reflns_theta_full 71.62
_diffrn_reflns_theta_max 71.62
_exptl_absorpt_coefficient_mu 0.736
_exptl_absorpt_correction_T_max 0.915
_exptl_absorpt_correction_T_min 0.915
_exptl_absorpt_correction_type none
_exptl_crystal_colour red
_exptl_crystal_density_diffrn 1.275
_exptl_crystal_density_method 'not measured'
_exptl_crystal_description block
_exptl_crystal_F_000 680.00
_exptl_crystal_size_max 0.30
_exptl_crystal_size_mid 0.25
_exptl_crystal_size_min 0.12
_refine_diff_density_max 1.35
_refine_diff_density_min -0.51
_refine_ls_extinction_method none
_refine_ls_goodness_of_fit_ref 1.002
_refine_ls_hydrogen_treatment mixed
_refine_ls_number_parameters 518
_refine_ls_number_reflns 4792
_refine_ls_R_factor_gt 0.0834
_refine_ls_shift/su_max 0.0108
_refine_ls_structure_factor_coef F
_refine_ls_weighting_details 'w = 1/[0.0218Fo^2^ + 1.0000\s(Fo^2^)]'
_refine_ls_weighting_scheme calc
_refine_ls_wR_factor_ref 0.1515
_reflns_number_gt 4764
_reflns_number_total 6248
_reflns_threshold_expression F^2^>2.0\s(F^2^)
_cod_data_source_file 36-1010sup1.cif
_cod_data_source_block '_060714-1'
_cod_original_formula_sum 'C37 H40 N2 O8 '
_cod_database_code 8000137

loop_
_symmetry_equiv_pos_site_id
_symmetry_equiv_pos_as_xyz
1 +X,+Y,+Z
2 -X,-Y,-Z

loop_
_atom_site_label
_atom_site_type_symbol
_atom_site_fract_x
_atom_site_fract_y
_atom_site_fract_z
_atom_site_U_iso_or_equiv
_atom_site_adp_type
_atom_site_occupancy
_atom_site_symmetry_multiplicity
_atom_site_calc_flag
_atom_site_refinement_flags
O(1) O 0.37750(18) 0.58795(17) 0.54812(15) 0.0438(5) Uani 1.00 1 d .
O(2) O 0.42903(19) 0.3015(2) 0.3325(2) 0.0602(6) Uani 1.00 1 d .
O(3) O 0.3990(2) 0.2354(2) 0.17579(19) 0.0653(7) Uani 1.00 1 d .
O(4) O 0.7845(2) 0.2137(2) -0.0180(2) 0.0796(8) Uani 1.00 1 d .
O(5) O 0.6125(2) 0.2701(2) 0.1257(2) 0.0680(7) Uani 1.00 1 d .
O(6) O 0.6273(2) 0.1646(2) 0.34082(19) 0.0601(6) Uani 1.00 1 d .
O(7) O 0.9886(2) -0.1073(2) 0.3388(2) 0.0740(8) Uani 1.00 1 d .
O(8) O 1.0699(2) -0.0997(3) 0.1748(2) 0.0956(10) Uani 1.00 1 d .
N(1) N 0.4564(3) 0.8550(2) 0.2616(2) 0.0743(10) Uani 1.00 1 d .
N(2) N 0.2821(5) 0.3617(4) 0.8596(2) 0.1136(16) Uani 1.00 1 d .
C(1) C 0.3873(6) 0.9991(4) 0.3929(4) 0.0969(17) Uani 1.00 1 d .
C(2) C 0.4911(5) 0.9319(4) 0.3376(4) 0.0886(15) Uani 1.00 1 d .
C(3) C 0.4601(5) 0.8941(4) 0.1478(4) 0.0987(17) Uani 1.00 1 d .
C(4) C 0.3606(8) 0.9727(5) 0.1095(6) 0.139(3) Uani 1.00 1 d .
C(5) C 0.4164(2) 0.7562(2) 0.2977(2) 0.0535(8) Uani 1.00 1 d .
C(6) C 0.3664(3) 0.6900(2) 0.2249(2) 0.0540(8) Uani 1.00 1 d .
C(7) C 0.3180(2) 0.5948(2) 0.2614(2) 0.0474(7) Uani 1.00 1 d .
C(8) C 0.3176(2) 0.5548(2) 0.3716(2) 0.0409(6) Uani 1.00 1 d .
C(9) C 0.3726(2) 0.6195(2) 0.4410(2) 0.0411(6) Uani 1.00 1 d .
C(10) C 0.4204(2) 0.7162(2) 0.4072(2) 0.0495(8) Uani 1.00 1 d .
C(11) C 0.2652(2) 0.4608(2) 0.4134(2) 0.0381(6) Uani 1.00 1 d .
C(12) C 0.1901(2) 0.4030(2) 0.3467(2) 0.0407(6) Uani 1.00 1 d .
C(13) C 0.2340(2) 0.3196(2) 0.2763(2) 0.0420(7) Uani 1.00 1 d .
C(14) C 0.3639(2) 0.2829(2) 0.2616(2) 0.0441(7) Uani 1.00 1 d .
C(15) C 0.1548(2) 0.2696(3) 0.2190(2) 0.0537(8) Uani 1.00 1 d .
C(16) C 0.0345(3) 0.3043(3) 0.2289(3) 0.0657(10) Uani 1.00 1 d .
C(17) C -0.0073(3) 0.3898(3) 0.2952(3) 0.0669(11) Uani 1.00 1 d .
C(18) C 0.0686(2) 0.4391(3) 0.3540(2) 0.0556(8) Uani 1.00 1 d .
C(19) C 0.2714(2) 0.4294(2) 0.5246(2) 0.0404(6) Uani 1.00 1 d .
C(20) C 0.3270(2) 0.4966(2) 0.5908(2) 0.0396(6) Uani 1.00 1 d .
C(21) C 0.3310(2) 0.4768(2) 0.7011(2) 0.0492(8) Uani 1.00 1 d .
C(22) C 0.2811(3) 0.3831(3) 0.7514(2) 0.0675(10) Uani 1.00 1 d .
C(23) C 0.2316(3) 0.3110(3) 0.6850(2) 0.0640(10) Uani 1.00 1 d .
C(24) C 0.2257(3) 0.3339(2) 0.5773(2) 0.0524(8) Uani 1.00 1 d .
C(25) C 0.3444(9) 0.4236(8) 0.9299(4) 0.143(3) Uani 1.00 1 d .
C(26) C 0.2662(7) 0.5053(7) 0.9555(8) 0.145(3) Uani 1.00 1 d .
C(27) C 0.2221(9) 0.2668(7) 0.9122(4) 0.158(3) Uani 1.00 1 d .
C(28) C 0.0914(9) 0.3016(9) 0.9253(5) 0.183(4) Uani 1.00 1 d .
C(29) C 0.8845(2) 0.0734(3) 0.1084(2) 0.0545(8) Uani 1.00 1 d .
C(30) C 0.7922(2) 0.1571(2) 0.0818(2) 0.0519(8) Uani 1.00 1 d .
C(31) C 0.7006(2) 0.1880(2) 0.1562(2) 0.0469(7) Uani 1.00 1 d .
C(32) C 0.7077(2) 0.1368(2) 0.2615(2) 0.0428(7) Uani 1.00 1 d .
C(33) C 0.8010(2) 0.0518(2) 0.2869(2) 0.0465(7) Uani 1.00 1 d .
C(34) C 0.8889(2) 0.0210(2) 0.2110(2) 0.0471(7) Uani 1.00 1 d .
C(35) C 0.9913(2) -0.0678(3) 0.2378(2) 0.0584(9) Uani 1.00 1 d .
C(36) C 1.0878(4) -0.1876(5) 0.3750(3) 0.0961(15) Uani 1.00 1 d .
C(37) C 1.0843(5) -0.1950(6) 0.4909(4) 0.121(2) Uani 1.00 1 d .
H(1) H 0.373(6) 1.076(7) 0.449(6) 0.16(2) Uiso 1.00 1 c .
H(2) H 0.336(6) 1.041(6) 0.330(7) 0.15(2) Uiso 1.00 1 c .
H(3) H 0.346(5) 0.953(5) 0.437(5) 0.118(19) Uiso 1.00 1 c .
H(4) H 0.5365 0.9843 0.2995 0.110 Uiso 1.00 1 c R
H(5) H 0.5375 0.8874 0.3906 0.110 Uiso 1.00 1 c R
H(6) H 0.3741 1.0492 0.1171 0.170 Uiso 1.00 1 c R
H(7) H 0.3506 0.9623 0.0359 0.170 Uiso 1.00 1 c R
H(8) H 0.2916 0.9582 0.1504 0.170 Uiso 1.00 1 c R
H(9) H 0.5276 0.9321 0.1354 0.120 Uiso 1.00 1 c R
H(10) H 0.4687 0.8282 0.1071 0.120 Uiso 1.00 1 c R
H(11) H 0.359(2) 0.719(2) 0.149(2) 0.044(7) Uiso 1.00 1 c .
H(12) H 0.278(3) 0.563(3) 0.210(3) 0.059(9) Uiso 1.00 1 c .
H(13) H 0.452(3) 0.751(3) 0.454(3) 0.055(9) Uiso 1.00 1 c .
H(14) H 0.186(3) 0.203(3) 0.172(2) 0.053(8) Uiso 1.00 1 c .
H(15) H -0.034(5) 0.263(5) 0.185(5) 0.125(19) Uiso 1.00 1 c .
H(16) H -0.098(4) 0.409(4) 0.291(4) 0.098(15) Uiso 1.00 1 c .
H(17) H 0.032(3) 0.503(3) 0.402(3) 0.060(9) Uiso 1.00 1 c .
H(18) H 0.375(3) 0.522(3) 0.735(3) 0.064(10) Uiso 1.00 1 c .
H(19) H 0.214(3) 0.253(3) 0.713(3) 0.076(13) Uiso 1.00 1 c .
H(20) H 0.189(3) 0.266(3) 0.522(3) 0.062(10) Uiso 1.00 1 c .
H(21) H 0.4099 0.4517 0.8930 0.175 Uiso 1.00 1 c R
H(22) H 0.3703 0.3764 0.9915 0.175 Uiso 1.00 1 c R
H(23) H 0.2118 0.5228 0.8997 0.176 Uiso 1.00 1 c R
H(24) H 0.3025 0.5711 0.9658 0.176 Uiso 1.00 1 c R
H(25) H 0.2258 0.4833 1.0203 0.176 Uiso 1.00 1 c R
H(26) H 0.2533 0.2461 0.9811 0.202 Uiso 1.00 1 c R
H(27) H 0.2365 0.2027 0.8693 0.202 Uiso 1.00 1 c R
H(28) H 0.0755 0.3815 0.9345 0.235 Uiso 1.00 1 c R
H(29) H 0.0543 0.2847 0.8631 0.235 Uiso 1.00 1 c R
H(30) H 0.0619 0.2604 0.9866 0.235 Uiso 1.00 1 c R
H(31) H 0.945(3) 0.048(3) 0.060(3) 0.061(10) Uiso 1.00 1 c .
H(32) H 0.811(3) 0.025(3) 0.360(3) 0.057(9) Uiso 1.00 1 c .
H(33) H 1.0834 -0.2609 0.3499 0.108 Uiso 1.00 1 c R
H(34) H 1.1591 -0.1617 0.3482 0.108 Uiso 1.00 1 c R
H(35) H 1.1271 -0.1393 0.5153 0.139 Uiso 1.00 1 c R
H(36) H 1.0048 -0.1812 0.5170 0.139 Uiso 1.00 1 c R
H(37) H 1.1185 -0.2694 0.5166 0.139 Uiso 1.00 1 c R
H(38) H 0.837(3) 0.173(3) -0.070(3) 0.066(10) Uiso 1.00 1 c .
H(39) H 0.543(4) 0.254(4) 0.131(4) 0.088(16) Uiso 1.00 1 c .
H(40) H 0.583(4) 0.222(4) 0.324(3) 0.074(13) Uiso 1.00 1 c .

loop_
_atom_site_aniso_label
_atom_site_aniso_U_11
_atom_site_aniso_U_22
_atom_site_aniso_U_33
_atom_site_aniso_U_12
_atom_site_aniso_U_13
_atom_site_aniso_U_23
O(1) 0.0491(10) 0.0460(10) 0.0374(10) -0.0103(8) -0.0078(7) -0.0005(7)
O(2) 0.0442(11) 0.0725(14) 0.0642(14) 0.0078(9) -0.0104(9) -0.0309(11)
O(3) 0.0547(13) 0.0878(17) 0.0536(13) 0.0009(11) 0.0025(10) -0.0295(12)
O(4) 0.0799(17) 0.100(2) 0.0442(13) 0.0232(15) 0.0124(12) 0.0159(12)
O(5) 0.0517(14) 0.0707(15) 0.0698(15) 0.0138(11) 0.0114(11) 0.0223(12)
O(6) 0.0570(13) 0.0660(14) 0.0482(12) 0.0138(11) 0.0124(9) 0.0042(10)
O(7) 0.0636(15) 0.0878(18) 0.0567(14) 0.0293(13) 0.0037(11) 0.0075(12)
O(8) 0.0754(18) 0.132(2) 0.0603(16) 0.0482(18) 0.0117(13) -0.0055(16)
N(1) 0.092(2) 0.0643(18) 0.070(2) -0.0317(17) -0.0057(16) 0.0149(15)
N(2) 0.182(4) 0.141(3) 0.0394(16) -0.105(3) -0.016(2) 0.0164(19)
C(1) 0.145(4) 0.069(2) 0.078(3) -0.028(3) -0.009(3) 0.010(2)
C(2) 0.115(3) 0.070(2) 0.088(3) -0.049(2) -0.005(2) 0.010(2)
C(3) 0.127(4) 0.083(3) 0.089(3) -0.042(3) -0.013(2) 0.034(2)
C(4) 0.192(7) 0.099(4) 0.133(5) -0.040(4) -0.039(5) 0.009(4)
C(5) 0.0537(17) 0.0515(16) 0.0546(17) -0.0091(13) -0.0015(13) 0.0041(13)
C(6) 0.0665(19) 0.0512(16) 0.0416(15) -0.0029(13) -0.0005(13) 0.0034(12)
C(7) 0.0560(17) 0.0484(15) 0.0368(13) -0.0029(12) -0.0039(12) -0.0036(11)
C(8) 0.0403(14) 0.0420(13) 0.0381(13) 0.0029(10) -0.0032(10) -0.0029(10)
C(9) 0.0404(13) 0.0429(13) 0.0380(13) 0.0011(10) -0.0018(10) -0.0027(10)
C(10) 0.0539(17) 0.0476(15) 0.0480(16) -0.0097(12) -0.0068(13) -0.0022(12)
C(11) 0.0367(13) 0.0398(13) 0.0365(13) 0.0024(10) -0.0020(9) -0.0078(10)
C(12) 0.0406(14) 0.0466(14) 0.0348(12) -0.0062(10) -0.0032(10) -0.0010(10)
C(13) 0.0426(14) 0.0469(14) 0.0362(13) -0.0046(11) -0.0033(10) -0.0020(10)
C(14) 0.0454(15) 0.0418(13) 0.0453(14) -0.0033(11) -0.0025(11) -0.0081(11)
C(15) 0.0549(17) 0.0623(18) 0.0466(15) -0.0108(14) -0.0070(12) -0.0128(14)
C(16) 0.0535(19) 0.089(2) 0.0597(19) -0.0216(17) -0.0116(15) -0.0108(17)
C(17) 0.0400(17) 0.098(2) 0.062(2) -0.0059(16) -0.0044(14) -0.0110(18)
C(18) 0.0405(15) 0.072(2) 0.0519(17) 0.0032(13) -0.0021(12) -0.0124(15)
C(19) 0.0424(14) 0.0433(13) 0.0351(13) -0.0030(10) -0.0015(10) -0.0040(10)
C(20) 0.0393(13) 0.0421(13) 0.0364(13) -0.0016(10) -0.0037(10) -0.0012(10)
C(21) 0.0562(17) 0.0574(17) 0.0360(14) -0.0139(14) -0.0084(12) -0.0001(12)
C(22) 0.088(2) 0.082(2) 0.0379(15) -0.034(2) -0.0140(15) 0.0109(15)
C(23) 0.089(2) 0.060(2) 0.0479(17) -0.0336(18) -0.0067(16) 0.0085(14)
C(24) 0.0619(18) 0.0532(16) 0.0441(15) -0.0151(13) -0.0061(13) -0.0001(12)
C(25) 0.215(9) 0.164(6) 0.058(2) -0.075(6) -0.001(4) 0.017(3)
C(26) 0.121(5) 0.129(5) 0.190(8) -0.047(4) -0.002(5) 0.017(5)
C(27) 0.268(9) 0.189(6) 0.048(2) -0.157(7) -0.030(3) 0.041(3)
C(28) 0.230(9) 0.277(12) 0.082(4) -0.180(9) 0.002(5) 0.003(5)
C(29) 0.0494(17) 0.0658(19) 0.0439(15) 0.0071(14) 0.0053(13) -0.0070(13)
C(30) 0.0514(16) 0.0631(18) 0.0380(14) 0.0001(13) 0.0020(12) -0.0009(12)
C(31) 0.0443(15) 0.0445(14) 0.0495(16) -0.0012(11) -0.0006(12) 0.0017(11)
C(32) 0.0414(14) 0.0445(13) 0.0415(14) -0.0027(11) 0.0034(10) -0.0055(10)
C(33) 0.0460(15) 0.0507(15) 0.0406(14) 0.0004(12) -0.0003(11) -0.0021(11)
C(34) 0.0426(15) 0.0525(15) 0.0446(15) 0.0017(12) -0.0005(11) -0.0092(12)
C(35) 0.0500(17) 0.070(2) 0.0498(17) 0.0115(14) 0.0025(13) -0.0077(14)
C(36) 0.083(2) 0.116(3) 0.072(2) 0.044(2) -0.007(2) 0.007(2)
C(37) 0.096(3) 0.170(6) 0.079(3) 0.033(3) -0.023(2) 0.017(3)

loop_
_atom_type_symbol
_atom_type_description
_atom_type_scat_dispersion_real
_atom_type_scat_dispersion_imag
_atom_type_scat_source
C C 0.018 0.009
;
International Tables for Crystallography
(1992, Vol. C, Tables 4.2.6.8 and 6.1.1.4)
;
H H 0.000 0.000
;
International Tables for Crystallography
(1992, Vol. C, Table 6.1.1.4)
;
O O 0.049 0.032
;
International Tables for Crystallography
(1992, Vol. C, Tables 4.2.6.8 and 6.1.1.4)
;
N N 0.031 0.018
;
International Tables for Crystallography
(1992, Vol. C, Tables 4.2.6.8 and 6.1.1.4)
;

loop_
_geom_angle_atom_site_label_1
_geom_angle_atom_site_label_2
_geom_angle_atom_site_label_3
_geom_angle
_geom_angle_publ_flag
C(9) O(1) C(20) 120.7(2) yes
C(35) O(7) C(36) 117.4(2) yes
C(2) N(1) C(3) 116.9(3) yes
C(2) N(1) C(5) 120.4(3) yes
C(3) N(1) C(5) 122.6(3) yes
C(22) N(2) C(25) 123.5(5) yes
C(22) N(2) C(27) 120.1(5) yes
C(25) N(2) C(27) 116.3(4) yes
N(1) C(2) C(1) 112.7(4) yes
N(1) C(3) C(4) 116.9(5) yes
N(1) C(5) C(6) 120.1(3) yes
N(1) C(5) C(10) 121.8(3) yes
C(6) C(5) C(10) 118.1(3) yes
C(5) C(6) C(7) 120.7(2) yes
C(6) C(7) C(8) 122.2(2) yes
C(7) C(8) C(9) 115.7(2) yes
C(7) C(8) C(11) 124.3(2) yes
C(9) C(8) C(11) 120.0(2) yes
O(1) C(9) C(8) 120.3(2) yes
O(1) C(9) C(10) 116.1(2) yes
C(8) C(9) C(10) 123.6(2) yes
C(5) C(10) C(9) 119.6(3) yes
C(8) C(11) C(12) 121.3(2) yes
C(8) C(11) C(19) 118.8(2) yes
C(12) C(11) C(19) 119.4(2) yes
C(11) C(12) C(13) 124.0(2) yes
C(11) C(12) C(18) 116.8(2) yes
C(13) C(12) C(18) 119.2(2) yes
C(12) C(13) C(14) 121.0(2) yes
C(12) C(13) C(15) 119.0(2) yes
C(14) C(13) C(15) 120.0(2) yes
O(2) C(14) O(3) 124.6(2) yes
O(2) C(14) C(13) 118.5(2) yes
O(3) C(14) C(13) 116.9(2) yes
C(13) C(15) C(16) 121.1(3) yes
C(15) C(16) C(17) 119.3(3) yes
C(16) C(17) C(18) 120.8(3) yes
C(12) C(18) C(17) 120.6(3) yes
C(11) C(19) C(20) 119.2(2) yes
C(11) C(19) C(24) 124.9(2) yes
C(20) C(19) C(24) 115.8(2) yes
O(1) C(20) C(19) 120.9(2) yes
O(1) C(20) C(21) 115.7(2) yes
C(19) C(20) C(21) 123.4(2) yes
C(20) C(21) C(22) 119.1(3) yes
N(2) C(22) C(21) 120.9(4) yes
N(2) C(22) C(23) 121.2(4) yes
C(21) C(22) C(23) 117.9(3) yes
C(22) C(23) C(24) 121.9(3) yes
C(19) C(24) C(23) 121.7(3) yes
N(2) C(25) C(26) 102.5(8) yes
N(2) C(27) C(28) 111.7(7) yes
C(30) C(29) C(34) 119.9(2) yes
O(4) C(30) C(29) 122.4(2) yes
O(4) C(30) C(31) 116.5(2) yes
C(29) C(30) C(31) 121.1(2) yes
O(5) C(31) C(30) 118.5(2) yes
O(5) C(31) C(32) 122.8(2) yes
C(30) C(31) C(32) 118.6(2) yes
O(6) C(32) C(31) 123.4(2) yes
O(6) C(32) C(33) 117.0(2) yes
C(31) C(32) C(33) 119.6(2) yes
C(32) C(33) C(34) 120.5(2) yes
C(29) C(34) C(33) 120.3(2) yes
C(29) C(34) C(35) 118.5(2) yes
C(33) C(34) C(35) 121.2(2) yes
O(7) C(35) O(8) 122.6(3) yes
O(7) C(35) C(34) 112.9(2) yes
O(8) C(35) C(34) 124.4(3) yes
O(7) C(36) C(37) 108.4(4) yes
C(30) O(4) H(38) 111(2) no
C(31) O(5) H(39) 118(3) no
C(32) O(6) H(40) 112(3) no
C(2) C(1) H(1) 136(3) no
C(2) C(1) H(2) 105(4) no
C(2) C(1) H(3) 112(4) no
H(1) C(1) H(2) 96(5) no
H(1) C(1) H(3) 95(5) no
H(2) C(1) H(3) 112(5) no
N(1) C(2) H(4) 108.6(5) no
N(1) C(2) H(5) 108.7(5) no
C(1) C(2) H(4) 108.7(5) no
C(1) C(2) H(5) 108.6(5) no
H(4) C(2) H(5) 109.5(7) no
N(1) C(3) H(9) 107.0 no
N(1) C(3) H(10) 107.8 no
C(4) C(3) H(9) 107.0 no
C(4) C(3) H(10) 108.5 no
H(9) C(3) H(10) 109.5 no
C(3) C(4) H(6) 109.5 no
C(3) C(4) H(7) 109.5 no
C(3) C(4) H(8) 109.5 no
H(6) C(4) H(7) 109.5 no
H(6) C(4) H(8) 109.5 no
H(7) C(4) H(8) 109.5 no
C(5) C(6) H(11) 119(2) no
C(7) C(6) H(11) 120(2) no
C(6) C(7) H(12) 114(2) no
C(8) C(7) H(12) 123(2) no
C(5) C(10) H(13) 122(2) no
C(9) C(10) H(13) 118(2) no
C(13) C(15) H(14) 119(2) no
C(16) C(15) H(14) 120(2) no
C(15) C(16) H(15) 123(3) no
C(17) C(16) H(15) 118(3) no
C(16) C(17) H(16) 110(2) no
C(18) C(17) H(16) 129(3) no
C(12) C(18) H(17) 122(2) no
C(17) C(18) H(17) 117(2) no
C(20) C(21) H(18) 115(2) no
C(22) C(21) H(18) 125(2) no
C(22) C(23) H(19) 117(3) no
C(24) C(23) H(19) 121(3) no
C(19) C(24) H(20) 118.2(18) no
C(23) C(24) H(20) 119.8(17) no
N(2) C(25) H(21) 111.2(7) no
N(2) C(25) H(22) 111.2(10) no
C(26) C(25) H(21) 111.2(11) no
C(26) C(25) H(22) 111.2(9) no
H(21) C(25) H(22) 109.5(12) no
C(25) C(26) H(23) 109.5 no
C(25) C(26) H(24) 109.5 no
C(25) C(26) H(25) 109.5 no
H(23) C(26) H(24) 109.5 no
H(23) C(26) H(25) 109.5 no
H(24) C(26) H(25) 109.5 no
N(2) C(27) H(26) 108.9(10) no
N(2) C(27) H(27) 108.9(8) no
C(28) C(27) H(26) 108.9(9) no
C(28) C(27) H(27) 108.9(11) no
H(26) C(27) H(27) 109.5(10) no
C(27) C(28) H(28) 109.5 no
C(27) C(28) H(29) 109.5 no
C(27) C(28) H(30) 109.5 no
H(28) C(28) H(29) 109.5 no
H(28) C(28) H(30) 109.5 no
H(29) C(28) H(30) 109.5 no
C(30) C(29) H(31) 124(2) no
C(34) C(29) H(31) 117(2) no
C(32) C(33) H(32) 119(2) no
C(34) C(33) H(32) 119(2) no
O(7) C(36) H(33) 109.8 no
O(7) C(36) H(34) 109.8 no
C(37) C(36) H(33) 109.7 no
C(37) C(36) H(34) 109.7 no
H(33) C(36) H(34) 109.5 no
C(36) C(37) H(35) 109.5 no
C(36) C(37) H(36) 109.5 no
C(36) C(37) H(37) 109.5 no
H(35) C(37) H(36) 109.5 no
H(35) C(37) H(37) 109.5 no
H(36) C(37) H(37) 109.5 no

loop_
_geom_bond_atom_site_label_1
_geom_bond_atom_site_label_2
_geom_bond_distance
_geom_bond_publ_flag
O(1) C(9) 1.364(3) yes
O(1) C(20) 1.358(3) yes
O(2) C(14) 1.237(3) yes
O(3) C(14) 1.268(3) yes
O(4) C(30) 1.371(3) yes
O(5) C(31) 1.348(3) yes
O(6) C(32) 1.347(3) yes
O(7) C(35) 1.313(4) yes
O(7) C(36) 1.444(5) yes
O(8) C(35) 1.206(4) yes
N(1) C(2) 1.465(6) yes
N(1) C(3) 1.462(6) yes
N(1) C(5) 1.352(4) yes
N(2) C(22) 1.357(4) yes
N(2) C(25) 1.454(11) yes
N(2) C(27) 1.492(10) yes
C(1) C(2) 1.504(8) yes
C(3) C(4) 1.444(9) yes
C(5) C(6) 1.430(5) yes
C(5) C(10) 1.414(4) yes
C(6) C(7) 1.362(4) yes
C(7) C(8) 1.421(3) yes
C(8) C(9) 1.419(4) yes
C(8) C(11) 1.392(3) yes
C(9) C(10) 1.366(4) yes
C(11) C(12) 1.490(4) yes
C(11) C(19) 1.413(3) yes
C(12) C(13) 1.393(3) yes
C(12) C(18) 1.401(4) yes
C(13) C(14) 1.500(3) yes
C(13) C(15) 1.400(4) yes
C(15) C(16) 1.387(4) yes
C(16) C(17) 1.371(5) yes
C(17) C(18) 1.379(5) yes
C(19) C(20) 1.417(4) yes
C(19) C(24) 1.415(4) yes
C(20) C(21) 1.381(3) yes
C(21) C(22) 1.410(5) yes
C(22) C(23) 1.420(6) yes
C(23) C(24) 1.355(4) yes
C(25) C(26) 1.271(12) yes
C(27) C(28) 1.503(14) yes
C(29) C(30) 1.380(4) yes
C(29) C(34) 1.381(4) yes
C(30) C(31) 1.395(4) yes
C(31) C(32) 1.406(4) yes
C(32) C(33) 1.394(3) yes
C(33) C(34) 1.379(4) yes
C(34) C(35) 1.495(4) yes
C(36) C(37) 1.442(7) yes
O(4) H(38) 0.97(4) no
O(5) H(39) 0.84(5) no
O(6) H(40) 0.81(4) no
C(1) H(1) 1.17(9) no
C(1) H(2) 1.06(7) no
C(1) H(3) 0.92(6) no
C(2) H(4) 0.950(7) no
C(2) H(5) 0.950(7) no
C(3) H(9) 0.950 no
C(3) H(10) 0.950 no
C(4) H(6) 0.950 no
C(4) H(7) 0.950 no
C(4) H(8) 0.950 no
C(6) H(11) 0.98(3) no
C(7) H(12) 0.94(4) no
C(10) H(13) 0.86(4) no
C(15) H(14) 1.02(3) no
C(16) H(15) 1.16(6) no
C(17) H(16) 1.04(5) no
C(18) H(17) 1.02(3) no
C(21) H(18) 0.92(4) no
C(23) H(19) 0.79(4) no
C(24) H(20) 1.22(4) no
C(25) H(21) 0.950(14) no
C(25) H(22) 0.950(10) no
C(26) H(23) 0.950 no
C(26) H(24) 0.950 no
C(26) H(25) 0.950 no
C(27) H(26) 0.950(9) no
C(27) H(27) 0.950(11) no
C(28) H(28) 0.950 no
C(28) H(29) 0.950 no
C(28) H(30) 0.950 no
C(29) H(31) 0.93(3) no
C(33) H(32) 0.95(4) no
C(36) H(33) 0.950 no
C(36) H(34) 0.950 no
C(37) H(35) 0.950 no
C(37) H(36) 0.950 no
C(37) H(37) 0.950 no

loop_
_geom_contact_atom_site_label_1
_geom_contact_atom_site_label_2
_geom_contact_distance
_geom_contact_site_symmetry_2
O(1) O(1) 3.474(2) 2_666
O(1) O(2) 3.205(3) 2_666
O(1) O(6) 3.316(3) 2_666
O(1) C(9) 3.502(3) 2_666
O(2) O(1) 3.205(3) 2_666
O(2) O(5) 3.261(3) .
O(2) O(6) 2.603(3) .
O(3) O(5) 2.581(3) .
O(3) O(6) 3.387(3) .
O(3) C(4) 3.360(8) 1_545
O(3) C(31) 3.430(3) .
O(4) O(8) 2.806(4) 2_755
O(4) C(4) 3.240(9) 2_665
O(4) C(6) 3.227(4) 2_665
O(4) C(26) 3.425(10) 2_666
O(5) O(2) 3.261(3) .
O(5) O(3) 2.581(3) .
O(5) C(14) 3.240(3) .
O(5) C(26) 3.240(9) 2_666
O(6) O(1) 3.316(3) 2_666
O(6) O(2) 2.603(3) .
O(6) O(3) 3.387(3) .
O(6) C(2) 3.349(6) 1_545
O(6) C(10) 3.526(4) 2_666
O(6) C(14) 3.314(3) .
O(8) O(4) 2.806(4) 2_755
O(8) C(28) 3.545(12) 2_656
O(8) C(29) 3.545(4) 2_755
O(8) C(30) 3.571(4) 2_755
C(2) O(6) 3.349(6) 1_565
C(4) O(3) 3.360(8) 1_565
C(4) O(4) 3.240(9) 2_665
C(4) C(30) 3.581(9) 2_665
C(6) O(4) 3.227(4) 2_665
C(9) O(1) 3.502(3) 2_666
C(9) C(20) 3.543(3) 2_666
C(10) O(6) 3.526(4) 2_666
C(10) C(20) 3.560(3) 2_666
C(14) O(5) 3.240(3) .
C(14) O(6) 3.314(3) .
C(17) C(37) 3.556(7) 2_656
C(20) C(9) 3.543(3) 2_666
C(20) C(10) 3.560(3) 2_666
C(26) O(4) 3.425(10) 2_666
C(26) O(5) 3.240(9) 2_666
C(28) O(8) 3.545(12) 2_656
C(29) O(8) 3.545(4) 2_755
C(30) O(8) 3.571(4) 2_755
C(30) C(4) 3.581(9) 2_665
C(31) O(3) 3.430(3) .
C(37) C(17) 3.556(7) 2_656
O(1) H(37) 3.232 1_465
O(1) H(40) 2.95(5) 2_666
O(2) H(1) 3.07(8) 1_545
O(2) H(2) 3.39(7) 1_545
O(2) H(13) 3.03(3) 2_666
O(2) H(18) 3.31(4) 2_666
O(2) H(39) 2.83(5) .
O(2) H(40) 1.89(4) .
O(3) H(2) 3.02(7) 1_545
O(3) H(4) 3.453(5) 1_545
O(3) H(6) 2.425 1_545
O(3) H(22) 2.744(7) 1_554
O(3) H(26) 3.002(8) 1_554
O(3) H(39) 1.76(5) .
O(3) H(40) 2.86(4) .
O(4) H(7) 2.789 2_665
O(4) H(8) 2.956 2_665
O(4) H(10) 3.276 2_665
O(4) H(11) 2.40(3) 2_665
O(4) H(12) 3.45(3) 2_665
O(4) H(15) 3.49(6) 1_655
O(4) H(23) 3.544 2_666
O(4) H(24) 2.709 2_666
O(4) H(25) 3.560 2_666
O(4) H(29) 3.550 1_654
O(4) H(30) 3.311 1_654
O(5) H(7) 3.489 2_665
O(5) H(10) 3.423 2_665
O(5) H(11) 3.43(3) 2_665
O(5) H(18) 3.13(4) 2_666
O(5) H(21) 3.250(10) 2_666
O(5) H(22) 3.359(9) 1_554
O(5) H(23) 3.369 2_666
O(5) H(24) 2.422 2_666
O(6) H(1) 3.42(8) 1_545
O(6) H(3) 3.01(6) 2_666
O(6) H(4) 2.592(6) 1_545
O(6) H(5) 3.570(5) 1_545
O(6) H(13) 2.87(3) 2_666
O(6) H(35) 3.383 2_756
O(7) H(19) 3.19(4) 2_656
O(7) H(20) 3.31(3) 2_656
O(7) H(29) 3.487 2_656
O(8) H(8) 2.724 1_645
O(8) H(29) 2.849 2_656
O(8) H(30) 3.406 2_656
O(8) H(31) 2.96(4) 2_755
O(8) H(38) 1.84(4) 2_755
N(1) H(34) 3.558 1_465
N(2) H(10) 3.401 2_666
C(1) H(1) 3.45(8) 2_676
C(1) H(5) 3.305(8) 2_676
C(1) H(34) 3.532 1_465
C(2) H(1) 3.15(8) 2_676
C(3) H(7) 3.583 2_675
C(3) H(27) 3.512(11) 2_666
C(4) H(9) 3.432 2_675
C(4) H(14) 3.27(3) 1_565
C(4) H(26) 3.581(10) 1_564
C(4) H(38) 3.11(4) 2_665
C(5) H(34) 3.029 1_465
C(6) H(21) 3.216(9) 2_666
C(6) H(33) 3.528 1_465
C(6) H(34) 3.158 1_465
C(6) H(38) 3.28(4) 2_665
C(7) H(21) 3.587(9) 2_666
C(7) H(33) 3.175 1_465
C(7) H(34) 3.399 1_465
C(8) H(33) 3.222 1_465
C(8) H(34) 3.576 1_465
C(8) H(37) 3.409 1_465
C(9) H(34) 3.476 1_465
C(9) H(37) 3.157 1_465
C(10) H(34) 3.236 1_465
C(10) H(40) 3.48(4) 2_666
C(13) H(2) 3.36(7) 1_545
C(14) H(1) 3.25(8) 1_545
C(14) H(2) 2.97(7) 1_545
C(14) H(6) 3.390 1_545
C(14) H(22) 3.471(6) 1_554
C(14) H(39) 2.56(5) .
C(14) H(40) 2.66(4) .
C(15) H(2) 3.42(7) 1_545
C(15) H(25) 3.555 1_554
C(15) H(26) 3.143(6) 1_554
C(15) H(30) 3.154 1_554
C(16) H(30) 3.100 1_554
C(16) H(36) 3.426 2_656
C(16) H(37) 3.580 2_656
C(17) H(23) 3.466 2_566
C(17) H(36) 3.271 2_656
C(17) H(37) 2.984 2_656
C(18) H(17) 3.29(3) 2_566
C(18) H(33) 3.565 1_465
C(18) H(36) 3.527 2_656
C(18) H(37) 3.411 2_656
C(19) H(13) 3.57(3) 2_666
C(19) H(16) 3.47(5) 2_566
C(19) H(17) 3.56(3) 2_566
C(20) H(16) 3.06(5) 2_566
C(20) H(37) 3.494 1_465
C(21) H(16) 2.82(5) 2_566
C(22) H(16) 3.04(4) 2_566
C(23) H(5) 3.426(6) 2_666
C(23) H(16) 3.47(4) 2_566
C(24) H(5) 3.513(5) 2_666
C(24) H(17) 3.31(3) 2_566
C(25) H(10) 3.459 2_666
C(26) H(12) 3.31(4) 1_556
C(27) H(9) 3.504 2_666
C(27) H(10) 3.573 2_666
C(27) H(14) 3.30(3) 1_556
C(28) H(14) 3.39(3) 1_556
C(28) H(15) 3.50(6) 1_556
C(28) H(38) 3.47(4) 1_456
C(29) H(7) 3.408 2_665
C(29) H(15) 2.79(6) 1_655
C(29) H(30) 3.435 1_654
C(29) H(31) 3.09(3) 2_755
C(30) H(7) 2.831 2_665
C(30) H(8) 3.520 2_665
C(30) H(11) 3.56(3) 2_665
C(30) H(15) 2.90(6) 1_655
C(30) H(24) 3.261 2_666
C(31) H(4) 3.584(6) 1_545
C(31) H(7) 3.209 2_665
C(31) H(15) 3.34(6) 1_655
C(31) H(24) 3.123 2_666
C(32) H(4) 2.847(6) 1_545
C(32) H(15) 3.56(6) 1_655
C(32) H(35) 3.450 2_756
C(33) H(4) 3.240(6) 1_545
C(33) H(15) 3.47(6) 1_655
C(33) H(35) 2.941 2_756
C(34) H(15) 3.10(6) 1_655
C(34) H(27) 3.412(10) 2_656
C(35) H(19) 3.44(4) 2_656
C(35) H(29) 3.053 2_656
C(35) H(38) 3.02(4) 2_755
C(36) H(20) 3.59(3) 2_656
C(37) H(16) 3.56(5) 2_656
C(37) H(20) 3.37(4) 2_656
C(37) H(32) 3.22(4) 2_756
H(1) O(2) 3.07(8) 1_565
H(1) O(6) 3.42(8) 1_565
H(1) C(1) 3.45(8) 2_676
H(1) C(2) 3.15(8) 2_676
H(1) C(14) 3.25(8) 1_565
H(1) H(1) 3.45(10) 2_676
H(1) H(3) 3.55(10) 2_676
H(1) H(4) 3.36(8) 2_676
H(1) H(5) 2.39(8) 2_676
H(1) H(13) 3.38(10) 2_676
H(1) H(20) 3.02(8) 1_565
H(1) H(32) 3.38(9) 2_666
H(1) H(40) 3.41(9) 1_565
H(2) O(2) 3.39(7) 1_565
H(2) O(3) 3.02(7) 1_565
H(2) C(13) 3.36(7) 1_565
H(2) C(14) 2.97(7) 1_565
H(2) C(15) 3.42(7) 1_565
H(2) H(14) 3.05(8) 1_565
H(2) H(34) 3.342 1_465
H(3) O(6) 3.01(6) 2_666
H(3) H(1) 3.55(10) 2_676
H(3) H(5) 3.40(7) 2_676
H(3) H(32) 3.04(7) 2_666
H(3) H(34) 2.989 1_465
H(3) H(35) 2.969 1_465
H(3) H(40) 3.55(7) 2_666
H(4) O(3) 3.453(5) 1_565
H(4) O(6) 2.592(6) 1_565
H(4) C(31) 3.584(6) 1_565
H(4) C(32) 2.847(6) 1_565
H(4) C(33) 3.240(6) 1_565
H(4) H(1) 3.36(8) 2_676
H(4) H(32) 3.38(3) 1_565
H(4) H(40) 2.96(5) 1_565
H(5) O(6) 3.570(5) 1_565
H(5) C(1) 3.305(8) 2_676
H(5) C(23) 3.426(6) 2_666
H(5) C(24) 3.513(5) 2_666
H(5) H(1) 2.39(9) 2_676
H(5) H(3) 3.40(7) 2_676
H(5) H(19) 3.35(4) 2_666
H(5) H(20) 3.57(3) 2_666
H(6) O(3) 2.425 1_565
H(6) C(14) 3.390 1_565
H(6) H(9) 3.298 2_675
H(6) H(10) 3.582 2_675
H(6) H(14) 2.716 1_565
H(6) H(26) 2.992 1_564
H(6) H(39) 3.322 1_565
H(7) O(4) 2.789 2_665
H(7) O(5) 3.489 2_665
H(7) C(3) 3.583 2_675
H(7) C(29) 3.408 2_665
H(7) C(30) 2.831 2_665
H(7) C(31) 3.209 2_665
H(7) H(9) 2.809 2_675
H(7) H(26) 3.409 1_564
H(7) H(27) 3.528 1_564
H(7) H(38) 2.857 2_665
H(7) H(39) 3.465 2_665
H(8) O(4) 2.956 2_665
H(8) O(8) 2.724 1_465
H(8) C(30) 3.520 2_665
H(8) H(14) 3.002 1_565
H(8) H(34) 3.185 1_465
H(8) H(38) 2.574 2_665
H(9) C(4) 3.432 2_675
H(9) C(27) 3.504 2_666
H(9) H(6) 3.298 2_675
H(9) H(7) 2.809 2_675
H(9) H(26) 3.388 2_666
H(9) H(27) 2.943 2_666
H(10) O(4) 3.276 2_665
H(10) O(5) 3.423 2_665
H(10) N(2) 3.401 2_666
H(10) C(25) 3.459 2_666
H(10) C(27) 3.573 2_666
H(10) H(6) 3.582 2_675
H(10) H(21) 3.401 2_666
H(10) H(22) 3.118 2_666
H(10) H(26) 3.345 2_666
H(10) H(27) 3.378 2_666
H(10) H(38) 3.570 2_665
H(10) H(39) 3.210 2_665
H(11) O(4) 2.40(3) 2_665
H(11) O(5) 3.43(3) 2_665
H(11) C(30) 3.56(3) 2_665
H(11) H(21) 3.14(3) 2_666
H(11) H(22) 3.58(3) 2_666
H(11) H(24) 3.124 1_554
H(11) H(34) 3.532 1_465
H(11) H(38) 2.63(5) 2_665
H(12) O(4) 3.45(3) 2_665
H(12) C(26) 3.31(4) 1_554
H(12) H(24) 3.038 1_554
H(12) H(25) 2.731 1_554
H(12) H(33) 3.347 1_465
H(12) H(38) 3.57(5) 2_665
H(13) O(2) 3.03(3) 2_666
H(13) O(6) 2.87(3) 2_666
H(13) C(19) 3.57(3) 2_666
H(13) H(1) 3.38(10) 2_676
H(13) H(40) 2.81(6) 2_666
H(14) C(4) 3.27(3) 1_545
H(14) C(27) 3.30(3) 1_554
H(14) C(28) 3.39(3) 1_554
H(14) H(2) 3.05(8) 1_545
H(14) H(6) 2.716 1_545
H(14) H(8) 3.002 1_545
H(14) H(26) 2.51(3) 1_554
H(14) H(30) 2.776 1_554
H(15) O(4) 3.49(6) 1_455
H(15) C(28) 3.50(6) 1_554
H(15) C(29) 2.79(6) 1_455
H(15) C(30) 2.90(6) 1_455
H(15) C(31) 3.34(6) 1_455
H(15) C(32) 3.56(6) 1_455
H(15) C(33) 3.47(6) 1_455
H(15) C(34) 3.10(6) 1_455
H(15) H(23) 3.173 2_566
H(15) H(28) 3.574 1_554
H(15) H(30) 2.659 1_554
H(15) H(31) 3.11(7) 1_455
H(16) C(19) 3.47(5) 2_566
H(16) C(20) 3.06(5) 2_566
H(16) C(21) 2.82(5) 2_566
H(16) C(22) 3.04(4) 2_566
H(16) C(23) 3.47(4) 2_566
H(16) C(37) 3.56(5) 2_656
H(16) H(18) 3.20(6) 2_566
H(16) H(23) 2.786 2_566
H(16) H(36) 3.547 2_656
H(16) H(37) 2.826 2_656
H(17) C(18) 3.29(3) 2_566
H(17) C(19) 3.56(3) 2_566
H(17) C(24) 3.31(3) 2_566
H(17) H(17) 2.52(5) 2_566
H(17) H(33) 2.950 1_465
H(17) H(37) 3.421 1_465
H(17) H(37) 3.519 2_656
H(18) O(2) 3.31(4) 2_666
H(18) O(5) 3.13(4) 2_666
H(18) H(16) 3.20(6) 2_566
H(18) H(39) 3.49(7) 2_666
H(18) H(40) 3.15(6) 2_666
H(19) O(7) 3.19(4) 2_656
H(19) C(35) 3.44(4) 2_656
H(19) H(5) 3.35(4) 2_666
H(19) H(32) 3.52(6) 2_656
H(19) H(33) 3.525 2_656
H(20) O(7) 3.31(3) 2_656
H(20) C(36) 3.59(3) 2_656
H(20) C(37) 3.37(4) 2_656
H(20) H(1) 3.02(8) 1_545
H(20) H(5) 3.57(3) 2_666
H(20) H(33) 3.448 2_656
H(20) H(36) 2.645 2_656
H(20) H(37) 3.582 2_656
H(21) O(5) 3.250(10) 2_666
H(21) C(6) 3.216(9) 2_666
H(21) C(7) 3.587(9) 2_666
H(21) H(10) 3.401 2_666
H(21) H(11) 3.14(3) 2_666
H(21) H(39) 3.58(5) 2_666
H(22) O(3) 2.744(7) 1_556
H(22) O(5) 3.359(9) 1_556
H(22) C(14) 3.471(6) 1_556
H(22) H(10) 3.118 2_666
H(22) H(11) 3.58(3) 2_666
H(22) H(39) 2.87(5) 1_556
H(23) O(4) 3.544 2_666
H(23) O(5) 3.369 2_666
H(23) C(17) 3.466 2_566
H(23) H(15) 3.173 2_566
H(23) H(16) 2.786 2_566
H(24) O(4) 2.709 2_666
H(24) O(5) 2.422 2_666
H(24) C(30) 3.261 2_666
H(24) C(31) 3.123 2_666
H(24) H(11) 3.124 1_556
H(24) H(12) 3.038 1_556
H(24) H(38) 3.519 2_666
H(24) H(39) 3.056 2_666
H(25) O(4) 3.560 2_666
H(25) C(15) 3.555 1_556
H(25) H(12) 2.731 1_556
H(26) O(3) 3.002(8) 1_556
H(26) C(4) 3.581(10) 1_546
H(26) C(15) 3.143(6) 1_556
H(26) H(6) 2.992 1_546
H(26) H(7) 3.409 1_546
H(26) H(9) 3.388 2_666
H(26) H(10) 3.345 2_666
H(26) H(14) 2.51(3) 1_556
H(27) C(3) 3.512(11) 2_666
H(27) C(34) 3.412(10) 2_656
H(27) H(7) 3.528 1_546
H(27) H(9) 2.943 2_666
H(27) H(10) 3.378 2_666
H(28) H(15) 3.574 1_556
H(28) H(28) 3.541 2_567
H(29) O(4) 3.550 1_456
H(29) O(7) 3.487 2_656
H(29) O(8) 2.849 2_656
H(29) C(35) 3.053 2_656
H(29) H(33) 3.207 2_656
H(29) H(38) 3.034 1_456
H(30) O(4) 3.311 1_456
H(30) O(8) 3.406 2_656
H(30) C(15) 3.154 1_556
H(30) C(16) 3.100 1_556
H(30) C(29) 3.435 1_456
H(30) H(14) 2.776 1_556
H(30) H(15) 2.659 1_556
H(30) H(31) 3.065 1_456
H(30) H(38) 3.038 1_456
H(31) O(8) 2.96(4) 2_755
H(31) C(29) 3.09(3) 2_755
H(31) H(15) 3.11(7) 1_655
H(31) H(30) 3.065 1_654
H(31) H(31) 2.19(5) 2_755
H(31) H(38) 3.35(5) 2_755
H(32) C(37) 3.22(4) 2_756
H(32) H(1) 3.38(9) 2_666
H(32) H(3) 3.04(7) 2_666
H(32) H(4) 3.38(3) 1_545
H(32) H(19) 3.52(6) 2_656
H(32) H(35) 2.333 2_756
H(32) H(36) 3.473 2_756
H(32) H(37) 3.577 2_756
H(33) C(6) 3.528 1_645
H(33) C(7) 3.175 1_645
H(33) C(8) 3.222 1_645
H(33) C(18) 3.565 1_645
H(33) H(12) 3.347 1_645
H(33) H(17) 2.950 1_645
H(33) H(19) 3.525 2_656
H(33) H(20) 3.448 2_656
H(33) H(29) 3.207 2_656
H(34) N(1) 3.558 1_645
H(34) C(1) 3.532 1_645
H(34) C(5) 3.029 1_645
H(34) C(6) 3.158 1_645
H(34) C(7) 3.399 1_645
H(34) C(8) 3.576 1_645
H(34) C(9) 3.476 1_645
H(34) C(10) 3.236 1_645
H(34) H(2) 3.342 1_645
H(34) H(3) 2.989 1_645
H(34) H(8) 3.185 1_645
H(34) H(11) 3.532 1_645
H(34) H(38) 3.488 2_755
H(35) O(6) 3.383 2_756
H(35) C(32) 3.450 2_756
H(35) C(33) 2.941 2_756
H(35) H(3) 2.969 1_645
H(35) H(32) 2.333 2_756
H(36) C(16) 3.426 2_656
H(36) C(17) 3.271 2_656
H(36) C(18) 3.527 2_656
H(36) H(16) 3.547 2_656
H(36) H(20) 2.645 2_656
H(36) H(32) 3.473 2_756
H(37) O(1) 3.232 1_645
H(37) C(8) 3.409 1_645
H(37) C(9) 3.157 1_645
H(37) C(16) 3.580 2_656
H(37) C(17) 2.984 2_656
H(37) C(18) 3.411 2_656
H(37) C(20) 3.494 1_645
H(37) H(16) 2.826 2_656
H(37) H(17) 3.421 1_645
H(37) H(17) 3.519 2_656
H(37) H(20) 3.582 2_656
H(37) H(32) 3.577 2_756
H(38) O(8) 1.84(4) 2_755
H(38) C(4) 3.11(4) 2_665
H(38) C(6) 3.28(4) 2_665
H(38) C(28) 3.47(4) 1_654
H(38) C(35) 3.02(4) 2_755
H(38) H(7) 2.857 2_665
H(38) H(8) 2.574 2_665
H(38) H(10) 3.570 2_665
H(38) H(11) 2.63(5) 2_665
H(38) H(12) 3.57(5) 2_665
H(38) H(24) 3.519 2_666
H(38) H(29) 3.034 1_654
H(38) H(30) 3.038 1_654
H(38) H(31) 3.35(5) 2_755
H(38) H(34) 3.488 2_755
H(39) O(2) 2.83(5) .
H(39) O(3) 1.76(5) .
H(39) C(14) 2.56(5) .
H(39) H(6) 3.322 1_545
H(39) H(7) 3.465 2_665
H(39) H(10) 3.210 2_665
H(39) H(18) 3.49(7) 2_666
H(39) H(21) 3.58(5) 2_666
H(39) H(22) 2.87(5) 1_554
H(39) H(24) 3.056 2_666
H(40) O(1) 2.95(5) 2_666
H(40) O(2) 1.89(4) .
H(40) O(3) 2.86(4) .
H(40) C(10) 3.48(4) 2_666
H(40) C(14) 2.66(4) .
H(40) H(1) 3.41(9) 1_545
H(40) H(3) 3.55(7) 2_666
H(40) H(4) 2.96(5) 1_545
H(40) H(13) 2.81(6) 2_666
H(40) H(18) 3.15(6) 2_666

loop_
_geom_torsion_atom_site_label_1
_geom_torsion_atom_site_label_2
_geom_torsion_atom_site_label_3
_geom_torsion_atom_site_label_4
_geom_torsion
C(9) O(1) C(20) C(19) 2.1(3)
C(9) O(1) C(20) C(21) -176.1(2)
C(20) O(1) C(9) C(8) -2.0(3)
C(20) O(1) C(9) C(10) 176.5(2)
C(35) O(7) C(36) C(37) 164.0(4)
C(36) O(7) C(35) O(8) 3.1(6)
C(36) O(7) C(35) C(34) -175.7(3)
C(2) N(1) C(3) C(4) -81.7(6)
C(3) N(1) C(2) C(1) 100.5(5)
C(2) N(1) C(5) C(6) 170.7(3)
C(2) N(1) C(5) C(10) -8.1(5)
C(5) N(1) C(2) C(1) -75.7(4)
C(3) N(1) C(5) C(6) -5.3(5)
C(3) N(1) C(5) C(10) 175.9(3)
C(5) N(1) C(3) C(4) 94.4(6)
C(22) N(2) C(25) C(26) 91.5(8)
C(25) N(2) C(22) C(21) -7.1(8)
C(25) N(2) C(22) C(23) 171.9(5)
C(22) N(2) C(27) C(28) -79.9(7)
C(27) N(2) C(22) C(21) 176.0(5)
C(27) N(2) C(22) C(23) -5.0(7)
C(25) N(2) C(27) C(28) 103.0(7)
C(27) N(2) C(25) C(26) -91.4(8)
N(1) C(5) C(6) C(7) -175.2(3)
N(1) C(5) C(10) C(9) 176.1(3)
C(6) C(5) C(10) C(9) -2.7(4)
C(10) C(5) C(6) C(7) 3.7(4)
C(5) C(6) C(7) C(8) -1.8(4)
C(6) C(7) C(8) C(9) -1.0(4)
C(6) C(7) C(8) C(11) 177.3(2)
C(7) C(8) C(9) O(1) -179.6(2)
C(7) C(8) C(9) C(10) 2.0(3)
C(7) C(8) C(11) C(12) -8.4(4)
C(7) C(8) C(11) C(19) 179.7(2)
C(9) C(8) C(11) C(12) 169.8(2)
C(9) C(8) C(11) C(19) -2.0(3)
C(11) C(8) C(9) O(1) 1.9(3)
C(11) C(8) C(9) C(10) -176.4(2)
O(1) C(9) C(10) C(5) -178.5(2)
C(8) C(9) C(10) C(5) -0.1(3)
C(8) C(11) C(12) C(13) 83.5(3)
C(8) C(11) C(12) C(18) -94.2(3)
C(8) C(11) C(19) C(20) 2.1(3)
C(8) C(11) C(19) C(24) -177.8(2)
C(12) C(11) C(19) C(20) -169.9(2)
C(12) C(11) C(19) C(24) 10.2(3)
C(19) C(11) C(12) C(13) -104.7(3)
C(19) C(11) C(12) C(18) 77.6(3)
C(11) C(12) C(13) C(14) -0.9(4)
C(11) C(12) C(13) C(15) 178.9(2)
C(11) C(12) C(18) C(17) -179.8(3)
C(13) C(12) C(18) C(17) 2.4(4)
C(18) C(12) C(13) C(14) 176.7(2)
C(18) C(12) C(13) C(15) -3.4(4)
C(12) C(13) C(14) O(2) 20.4(4)
C(12) C(13) C(14) O(3) -158.9(2)
C(12) C(13) C(15) C(16) 2.0(4)
C(14) C(13) C(15) C(16) -178.2(3)
C(15) C(13) C(14) O(2) -159.4(2)
C(15) C(13) C(14) O(3) 21.2(4)
C(13) C(15) C(16) C(17) 0.7(5)
C(15) C(16) C(17) C(18) -1.8(5)
C(16) C(17) C(18) C(12) 0.3(5)
C(11) C(19) C(20) O(1) -2.2(3)
C(11) C(19) C(20) C(21) 175.9(2)
C(11) C(19) C(24) C(23) -177.9(3)
C(20) C(19) C(24) C(23) 2.2(4)
C(24) C(19) C(20) O(1) 177.8(2)
C(24) C(19) C(20) C(21) -4.2(3)
O(1) C(20) C(21) C(22) -179.6(2)
C(19) C(20) C(21) C(22) 2.2(4)
C(20) C(21) C(22) N(2) -179.2(3)
C(20) C(21) C(22) C(23) 1.7(5)
N(2) C(22) C(23) C(24) 177.2(4)
C(21) C(22) C(23) C(24) -3.7(5)
C(22) C(23) C(24) C(19) 1.7(5)
C(30) C(29) C(34) C(33) 0.2(4)
C(30) C(29) C(34) C(35) -178.9(3)
C(34) C(29) C(30) O(4) 178.6(3)
C(34) C(29) C(30) C(31) -1.8(5)
O(4) C(30) C(31) O(5) -0.1(4)
O(4) C(30) C(31) C(32) -176.6(3)
C(29) C(30) C(31) O(5) -179.8(3)
C(29) C(30) C(31) C(32) 3.8(5)
O(5) C(31) C(32) O(6) 0.3(5)
O(5) C(31) C(32) C(33) 179.5(3)
C(30) C(31) C(32) O(6) 176.6(3)
C(30) C(31) C(32) C(33) -4.2(4)
O(6) C(32) C(33) C(34) -178.0(2)
C(31) C(32) C(33) C(34) 2.7(4)
C(32) C(33) C(34) C(29) -0.7(5)
C(32) C(33) C(34) C(35) 178.3(3)
C(29) C(34) C(35) O(7) 176.8(3)
C(29) C(34) C(35) O(8) -2.1(5)
C(33) C(34) C(35) O(7) -2.3(4)
C(33) C(34) C(35) O(8) 178.9(3)
